data_2216023
loop_
_publ_author_name
'Wang, Hong-Mei'
'Zeng, Xiao-Hua'
'Zheng, Ai-Hua'
'Tian, Jia-Hua'
'He, Ting-Yun'

_publ_section_title 3-Butyl-2-(piperidin-1-yl)-5,6,7,8-tetrahydrobenzothieno[2,3-<i>d</i>]pyrimidin-4(3<i>H</i>)-one
_journal_coeditor_code IS2220
_journal_issue 11
_journal_name_full 'Acta Crystallographica Section E'
_journal_page_first o4365
_journal_page_last o4365
_journal_paper_doi 10.1107/S160053680705026X
_journal_volume 63
_journal_year 2007
_chemical_formula_iupac 'C19 H27 N3 O S'
_chemical_formula_moiety 'C19 H27 N3 O S'
_chemical_formula_sum 'C19 H27 N3 O S'
_chemical_formula_weight 345.50
_chemical_name_systematic
;
3-Butyl-2-(piperidin-1-yl)-5,6,7,8-tetrahydrobenzothieno[2,3-d]pyrimidin-
4(3H)-one
;
_space_group_IT_number 2
_symmetry_cell_setting triclinic
_symmetry_space_group_name_Hall '-P 1'
_symmetry_space_group_name_H-M 'P -1'
_atom_sites_solution_hydrogens geom
_atom_sites_solution_primary direct
_atom_sites_solution_secondary difmap
_audit_creation_method SHELXL-97
_cell_angle_alpha 113.5370(10)
_cell_angle_beta 107.6790(10)
_cell_angle_gamma 100.1670(10)
_cell_formula_units_Z 2
_cell_length_a 9.8979(8)
_cell_length_b 10.3679(9)
_cell_length_c 10.9645(9)
_cell_measurement_reflns_used 1934
_cell_measurement_temperature 292(2)
_cell_measurement_theta_max 22.41
_cell_measurement_theta_min 2.23
_cell_volume 923.97(13)
_computing_cell_refinement 'SAINT (Bruker, 2001)'
_computing_data_collection 'SMART (Bruker, 2001)'
_computing_data_reduction 'SAINT (Bruker, 2001)'
_computing_molecular_graphics 'PLATON (Spek, 2003)'
_computing_publication_material 'SHELXTL (Sheldrick, 2001)'
_computing_structure_refinement 'SHELXL97 (Sheldrick, 1997)'
_computing_structure_solution 'SHELXS97 (Sheldrick, 1997)'
_diffrn_ambient_temperature 292(2)
_diffrn_measured_fraction_theta_full 0.987
_diffrn_measured_fraction_theta_max 0.987
_diffrn_measurement_device_type 'Bruker SMART CCD area-detector'
_diffrn_measurement_method '\f and \w'
_diffrn_radiation_monochromator graphite
_diffrn_radiation_source 'fine-focus sealed tube'
_diffrn_radiation_type MoK\a
_diffrn_radiation_wavelength 0.71073
_diffrn_reflns_av_R_equivalents 0.0438
_diffrn_reflns_av_sigmaI/netI 0.0592
_diffrn_reflns_limit_h_max 12
_diffrn_reflns_limit_h_min -11
_diffrn_reflns_limit_k_max 9
_diffrn_reflns_limit_k_min -12
_diffrn_reflns_limit_l_max 13
_diffrn_reflns_limit_l_min -13
_diffrn_reflns_number 7700
_diffrn_reflns_theta_full 26.00
_diffrn_reflns_theta_max 26.00
_diffrn_reflns_theta_min 2.23
_exptl_absorpt_coefficient_mu 0.186
_exptl_absorpt_correction_type none
_exptl_crystal_colour colorless
_exptl_crystal_density_diffrn 1.242
_exptl_crystal_density_method 'not measured'
_exptl_crystal_description block
_exptl_crystal_F_000 372
_exptl_crystal_size_max 0.40
_exptl_crystal_size_mid 0.06
_exptl_crystal_size_min 0.02
_refine_diff_density_max 0.309
_refine_diff_density_min -0.294
_refine_ls_extinction_method none
_refine_ls_goodness_of_fit_ref 1.026
_refine_ls_hydrogen_treatment constr
_refine_ls_matrix_type full
_refine_ls_number_parameters 217
_refine_ls_number_reflns 3587
_refine_ls_number_restraints 0
_refine_ls_restrained_S_all 1.026
_refine_ls_R_factor_all 0.0909
_refine_ls_R_factor_gt 0.0588
_refine_ls_shift/su_max 0.002
_refine_ls_shift/su_mean 0.000
_refine_ls_structure_factor_coef Fsqd
_refine_ls_weighting_details 'calc w=1/[\s^2^(Fo^2^)+(0.0975P)^2^] where P=(Fo^2^+2Fc^2^)/3'
_refine_ls_weighting_scheme calc
_refine_ls_wR_factor_gt 0.1499
_refine_ls_wR_factor_ref 0.1838
_reflns_number_gt 2271
_reflns_number_total 3587
_reflns_threshold_expression I>2\s(I)
_cod_data_source_file is2220.cif
_cod_data_source_block I
_cod_depositor_comments
;
The following automatic conversions were performed:
'_symmetry_cell_setting' value 'Triclinic' changed to 'triclinic'
according to '/home/saulius/struct/CIF-dictionaries/cif_core.dic'
dictionary named 'cif_core.dic' version 2.4.1 from 2010-06-29.

Automatic conversion script
Id: cif_fix_enum 1527 2010-12-29 10:47:43Z saulius 

The following automatic conversions were performed:

'_symmetry_cell_setting' value 'Triclinic' changed to 'triclinic'
according to /home/saulius/struct/CIF-dictionaries/cif_core.dic
dictionary named 'cif_core.dic' version 2.4.1 from 2010-06-29.

Automatic conversion script
Id: cif_fix_values 1715 2011-07-08 13:25:40Z adriana 
;
_cod_database_code 2216023
_cod_database_fobs_code 2216023

loop_
_symmetry_equiv_pos_as_xyz
'x, y, z'
'-x, -y, -z'

loop_
_atom_site_type_symbol
_atom_site_label
_atom_site_fract_x
_atom_site_fract_y
_atom_site_fract_z
_atom_site_U_iso_or_equiv
_atom_site_adp_type
_atom_site_calc_flag
_atom_site_refinement_flags
_atom_site_occupancy
S S1 0.40177(10) 0.46312(8) 0.21177(8) 0.0609(3) Uani d . 1
N N1 0.3069(2) 0.1715(2) 0.1435(2) 0.0465(6) Uani d . 1
N N2 0.1870(2) 0.1033(2) 0.2765(2) 0.0434(5) Uani d . 1
C C8 0.2699(3) 0.3619(3) 0.3400(3) 0.0439(7) Uani d . 1
N N3 0.2303(2) -0.0775(2) 0.0898(2) 0.0456(6) Uani d . 1
O O1 0.1534(3) 0.2739(2) 0.4653(2) 0.0698(7) Uani d . 1
C C16 0.1233(3) -0.0109(3) 0.3111(3) 0.0484(7) Uani d . 1
H H16A 0.1728 0.0261 0.4155 0.058 Uiso calc R 1
H H16B 0.1451 -0.1005 0.2622 0.058 Uiso calc R 1
C C9 0.1995(3) 0.2514(3) 0.3694(3) 0.0486(7) Uani d . 1
C C10 0.2415(3) 0.0708(3) 0.1690(3) 0.0417(6) Uani d . 1
C C1 0.2966(3) 0.5199(3) 0.4082(3) 0.0453(7) Uani d . 1
C C7 0.3202(3) 0.3150(3) 0.2314(3) 0.0456(7) Uani d . 1
C C6 0.3667(3) 0.5875(3) 0.3505(3) 0.0494(7) Uani d . 1
C C11 0.0765(3) -0.1862(3) -0.0144(3) 0.0496(7) Uani d . 1
H H11A 0.0417 -0.1704 -0.0984 0.060 Uiso calc R 1
H H11B 0.0077 -0.1703 0.0325 0.060 Uiso calc R 1
C C17 -0.0465(3) -0.0517(3) 0.2656(3) 0.0520(7) Uani d . 1
H H17A -0.0666 0.0299 0.3320 0.062 Uiso calc R 1
H H17B -0.0941 -0.0642 0.1683 0.062 Uiso calc R 1
C C2 0.2488(4) 0.6038(3) 0.5266(3) 0.0595(8) Uani d . 1
H H2A 0.3113 0.6105 0.6178 0.071 Uiso calc R 1
H H2B 0.1449 0.5502 0.5003 0.071 Uiso calc R 1
C C15 0.3358(3) -0.0959(3) 0.0196(3) 0.0571(8) Uani d . 1
H H15A 0.4361 -0.0251 0.0891 0.069 Uiso calc R 1
H H15B 0.3044 -0.0759 -0.0620 0.069 Uiso calc R 1
C C12 0.0763(4) -0.3444(3) -0.0643(3) 0.0644(9) Uani d . 1
H H12A -0.0248 -0.4141 -0.1324 0.077 Uiso calc R 1
H H12B 0.1072 -0.3617 0.0190 0.077 Uiso calc R 1
C C18 -0.1149(3) -0.1924(4) 0.2660(4) 0.0645(9) Uani d . 1
H H18A -0.0679 -0.1798 0.3635 0.077 Uiso calc R 1
H H18B -0.0941 -0.2739 0.2002 0.077 Uiso calc R 1
C C5 0.4085(4) 0.7505(3) 0.3967(3) 0.0626(8) Uani d . 1
H H5A 0.5133 0.7899 0.4151 0.075 Uiso calc R 1
H H5B 0.3472 0.7643 0.3183 0.075 Uiso calc R 1
C C14 0.3392(4) -0.2539(4) -0.0343(4) 0.0725(10) Uani d . 1
H H14A 0.3794 -0.2700 0.0488 0.087 Uiso calc R 1
H H14B 0.4061 -0.2661 -0.0838 0.087 Uiso calc R 1
C C13 0.1840(4) -0.3699(4) -0.1381(4) 0.0768(10) Uani d . 1
H H13A 0.1892 -0.4695 -0.1644 0.092 Uiso calc R 1
H H13B 0.1478 -0.3622 -0.2268 0.092 Uiso calc R 1
C C3 0.2643(5) 0.7599(4) 0.5461(5) 0.1045(15) Uani d . 1
H H3A 0.1719 0.7538 0.4765 0.125 Uiso calc R 1
H H3B 0.2716 0.8223 0.6431 0.125 Uiso calc R 1
C C4 0.3868(5) 0.8343(4) 0.5298(4) 0.0913(13) Uani d . 1
H H4A 0.4786 0.8629 0.6139 0.110 Uiso calc R 1
H H4B 0.3737 0.9257 0.5323 0.110 Uiso calc R 1
C C19 -0.2845(4) -0.2338(4) 0.2196(4) 0.0811(11) Uani d . 1
H H19A -0.3059 -0.1533 0.2839 0.122 Uiso calc R 1
H H19B -0.3224 -0.3228 0.2242 0.122 Uiso calc R 1
H H19C -0.3323 -0.2514 0.1212 0.122 Uiso calc R 1

loop_
_atom_site_aniso_label
_atom_site_aniso_U_11
_atom_site_aniso_U_22
_atom_site_aniso_U_33
_atom_site_aniso_U_12
_atom_site_aniso_U_13
_atom_site_aniso_U_23
S1 0.0750(6) 0.0451(5) 0.0729(5) 0.0160(4) 0.0478(5) 0.0270(4)
N1 0.0518(14) 0.0402(13) 0.0494(12) 0.0145(11) 0.0279(11) 0.0187(11)
N2 0.0454(13) 0.0426(13) 0.0483(11) 0.0153(11) 0.0250(10) 0.0232(10)
C8 0.0480(17) 0.0401(16) 0.0414(13) 0.0137(13) 0.0174(12) 0.0189(12)
N3 0.0401(13) 0.0422(13) 0.0517(12) 0.0151(11) 0.0219(10) 0.0177(10)
O1 0.1052(18) 0.0561(13) 0.0683(12) 0.0268(12) 0.0617(13) 0.0296(11)
C16 0.0526(18) 0.0486(17) 0.0551(15) 0.0170(14) 0.0280(14) 0.0311(14)
C9 0.0568(19) 0.0464(17) 0.0439(13) 0.0192(14) 0.0244(13) 0.0198(13)
C10 0.0381(15) 0.0428(16) 0.0439(13) 0.0150(12) 0.0187(12) 0.0192(12)
C1 0.0423(16) 0.0420(16) 0.0427(13) 0.0126(13) 0.0145(12) 0.0156(12)
C7 0.0472(17) 0.0401(16) 0.0469(13) 0.0130(13) 0.0212(12) 0.0182(12)
C6 0.0464(17) 0.0389(16) 0.0548(15) 0.0097(13) 0.0203(14) 0.0178(13)
C11 0.0431(17) 0.0446(17) 0.0525(15) 0.0118(13) 0.0159(13) 0.0197(13)
C17 0.0505(18) 0.0549(19) 0.0659(17) 0.0218(15) 0.0342(15) 0.0341(15)
C2 0.070(2) 0.0511(19) 0.0530(15) 0.0242(16) 0.0302(15) 0.0163(14)
C15 0.0510(18) 0.0562(19) 0.0608(16) 0.0195(15) 0.0310(15) 0.0190(15)
C12 0.063(2) 0.0397(18) 0.0693(18) 0.0085(15) 0.0203(16) 0.0165(15)
C18 0.054(2) 0.070(2) 0.086(2) 0.0175(16) 0.0401(17) 0.0470(18)
C5 0.063(2) 0.0448(19) 0.0776(19) 0.0149(16) 0.0323(17) 0.0268(16)
C14 0.074(2) 0.063(2) 0.085(2) 0.0379(19) 0.0450(19) 0.0251(18)
C13 0.085(3) 0.046(2) 0.088(2) 0.0257(19) 0.040(2) 0.0170(17)
C3 0.129(4) 0.057(2) 0.139(3) 0.038(2) 0.095(3) 0.026(2)
C4 0.130(4) 0.053(2) 0.095(3) 0.033(2) 0.060(3) 0.029(2)
C19 0.062(2) 0.082(3) 0.100(3) 0.014(2) 0.042(2) 0.042(2)

loop_
_atom_type_symbol
_atom_type_description
_atom_type_scat_dispersion_real
_atom_type_scat_dispersion_imag
_atom_type_scat_source
C C 0.0033 0.0016 'International Tables Vol C Tables 4.2.6.8 and 6.1.1.4'
H H 0.0000 0.0000 'International Tables Vol C Tables 4.2.6.8 and 6.1.1.4'
N N 0.0061 0.0033 'International Tables Vol C Tables 4.2.6.8 and 6.1.1.4'
O O 0.0106 0.0060 'International Tables Vol C Tables 4.2.6.8 and 6.1.1.4'
S S 0.1246 0.1234 'International Tables Vol C Tables 4.2.6.8 and 6.1.1.4'

loop_
_geom_angle_atom_site_label_1
_geom_angle_atom_site_label_2
_geom_angle_atom_site_label_3
_geom_angle
C7 S1 C6 91.25(13)
C10 N1 C7 115.3(2)
C10 N2 C9 122.3(2)
C10 N2 C16 122.7(2)
C9 N2 C16 114.9(2)
C7 C8 C9 117.7(2)
C7 C8 C1 113.0(2)
C9 C8 C1 129.3(2)
C10 N3 C15 114.1(2)
C10 N3 C11 116.6(2)
C15 N3 C11 110.6(2)
N2 C16 C17 113.6(2)
N2 C16 H16A 108.8
C17 C16 H16A 108.8
N2 C16 H16B 108.8
C17 C16 H16B 108.8
H16A C16 H16B 107.7
O1 C9 N2 119.4(3)
O1 C9 C8 126.5(2)
N2 C9 C8 114.1(2)
N1 C10 N2 123.5(2)
N1 C10 N3 119.2(2)
N2 C10 N3 117.2(2)
C6 C1 C8 111.9(2)
C6 C1 C2 122.5(3)
C8 C1 C2 125.6(3)
N1 C7 C8 127.0(3)
N1 C7 S1 121.77(19)
C8 C7 S1 111.2(2)
C1 C6 C5 124.8(3)
C1 C6 S1 112.6(2)
C5 C6 S1 122.5(2)
N3 C11 C12 110.6(2)
N3 C11 H11A 109.5
C12 C11 H11A 109.5
N3 C11 H11B 109.5
C12 C11 H11B 109.5
H11A C11 H11B 108.1
C18 C17 C16 112.7(2)
C18 C17 H17A 109.1
C16 C17 H17A 109.1
C18 C17 H17B 109.1
C16 C17 H17B 109.1
H17A C17 H17B 107.8
C1 C2 C3 110.0(3)
C1 C2 H2A 109.7
C3 C2 H2A 109.7
C1 C2 H2B 109.7
C3 C2 H2B 109.7
H2A C2 H2B 108.2
N3 C15 C14 109.8(3)
N3 C15 H15A 109.7
C14 C15 H15A 109.7
N3 C15 H15B 109.7
C14 C15 H15B 109.7
H15A C15 H15B 108.2
C11 C12 C13 109.7(3)
C11 C12 H12A 109.7
C13 C12 H12A 109.7
C11 C12 H12B 109.7
C13 C12 H12B 109.7
H12A C12 H12B 108.2
C17 C18 C19 112.7(3)
C17 C18 H18A 109.1
C19 C18 H18A 109.1
C17 C18 H18B 109.1
C19 C18 H18B 109.1
H18A C18 H18B 107.8
C4 C5 C6 111.5(3)
C4 C5 H5A 109.3
C6 C5 H5A 109.3
C4 C5 H5B 109.3
C6 C5 H5B 109.3
H5A C5 H5B 108.0
C15 C14 C13 112.1(3)
C15 C14 H14A 109.2
C13 C14 H14A 109.2
C15 C14 H14B 109.2
C13 C14 H14B 109.2
H14A C14 H14B 107.9
C14 C13 C12 109.3(3)
C14 C13 H13A 109.8
C12 C13 H13A 109.8
C14 C13 H13B 109.8
C12 C13 H13B 109.8
H13A C13 H13B 108.3
C4 C3 C2 117.9(3)
C4 C3 H3A 107.8
C2 C3 H3A 107.8
C4 C3 H3B 107.8
C2 C3 H3B 107.8
H3A C3 H3B 107.2
C3 C4 C5 116.9(3)
C3 C4 H4A 108.1
C5 C4 H4A 108.1
C3 C4 H4B 108.1
C5 C4 H4B 108.1
H4A C4 H4B 107.3
C18 C19 H19A 109.5
C18 C19 H19B 109.5
H19A C19 H19B 109.5
C18 C19 H19C 109.5
H19A C19 H19C 109.5
H19B C19 H19C 109.5

loop_
_geom_bond_atom_site_label_1
_geom_bond_atom_site_label_2
_geom_bond_distance
S1 C7 1.728(3)
S1 C6 1.735(3)
N1 C10 1.302(3)
N1 C7 1.367(3)
N2 C10 1.388(3)
N2 C9 1.420(3)
N2 C16 1.477(3)
C8 C7 1.373(3)
C8 C9 1.433(4)
C8 C1 1.436(4)
N3 C10 1.394(3)
N3 C15 1.470(3)
N3 C11 1.485(3)
O1 C9 1.225(3)
C16 C17 1.524(4)
C16 H16A 0.9700
C16 H16B 0.9700
C1 C6 1.350(4)
C1 C2 1.510(3)
C6 C5 1.492(4)
C11 C12 1.506(4)
C11 H11A 0.9700
C11 H11B 0.9700
C17 C18 1.498(4)
C17 H17A 0.9700
C17 H17B 0.9700
C2 C3 1.518(5)
C2 H2A 0.9700
C2 H2B 0.9700
C15 C14 1.513(4)
C15 H15A 0.9700
C15 H15B 0.9700
C12 C13 1.521(5)
C12 H12A 0.9700
C12 H12B 0.9700
C18 C19 1.521(4)
C18 H18A 0.9700
C18 H18B 0.9700
C5 C4 1.475(4)
C5 H5A 0.9700
C5 H5B 0.9700
C14 C13 1.515(5)
C14 H14A 0.9700
C14 H14B 0.9700
C13 H13A 0.9700
C13 H13B 0.9700
C3 C4 1.417(5)
C3 H3A 0.9700
C3 H3B 0.9700
C4 H4A 0.9700
C4 H4B 0.9700
C19 H19A 0.9600
C19 H19B 0.9600
C19 H19C 0.9600

loop_
_geom_hbond_atom_site_label_D
_geom_hbond_atom_site_label_H
_geom_hbond_atom_site_label_A
_geom_hbond_site_symmetry_A
_geom_hbond_distance_DH
_geom_hbond_distance_HA
_geom_hbond_distance_DA
_geom_hbond_angle_DHA
_geom_hbond_publ_flag
C17 H17A O1 . 0.97 2.54 3.035(4) 111.7 y
C4 H4A Cg2 2_666 0.97 3.00 3.854(5) 148 y
C11 H11A Cg2 2_555 0.97 2.76 3.408(3) 125 y
C12 H12A Cg1 2_555 0.97 2.92 3.764(4) 146 y

loop_
_geom_torsion_atom_site_label_1
_geom_torsion_atom_site_label_2
_geom_torsion_atom_site_label_3
_geom_torsion_atom_site_label_4
_geom_torsion
C10 N2 C16 C17 -110.2(3)
C9 N2 C16 C17 74.5(3)
C10 N2 C9 O1 -177.9(2)
C16 N2 C9 O1 -2.6(4)
C10 N2 C9 C8 1.2(4)
C16 N2 C9 C8 176.4(2)
C7 C8 C9 O1 177.1(3)
C1 C8 C9 O1 -3.2(5)
C7 C8 C9 N2 -1.8(4)
C1 C8 C9 N2 177.9(2)
C7 N1 C10 N2 0.4(4)
C7 N1 C10 N3 -176.6(2)
C9 N2 C10 N1 -0.5(4)
C16 N2 C10 N1 -175.4(2)
C9 N2 C10 N3 176.6(2)
C16 N2 C10 N3 1.7(4)
C15 N3 C10 N1 18.8(3)
C11 N3 C10 N1 -112.1(3)
C15 N3 C10 N2 -158.4(2)
C11 N3 C10 N2 70.7(3)
C7 C8 C1 C6 -0.5(3)
C9 C8 C1 C6 179.8(3)
C7 C8 C1 C2 177.4(2)
C9 C8 C1 C2 -2.3(5)
C10 N1 C7 C8 -1.2(4)
C10 N1 C7 S1 -179.1(2)
C9 C8 C7 N1 2.0(4)
C1 C8 C7 N1 -177.7(2)
C9 C8 C7 S1 -179.9(2)
C1 C8 C7 S1 0.4(3)
C6 S1 C7 N1 178.1(2)
C6 S1 C7 C8 -0.1(2)
C8 C1 C6 C5 179.3(3)
C2 C1 C6 C5 1.4(4)
C8 C1 C6 S1 0.4(3)
C2 C1 C6 S1 -177.6(2)
C7 S1 C6 C1 -0.1(2)
C7 S1 C6 C5 -179.1(3)
C10 N3 C11 C12 -166.3(2)
C15 N3 C11 C12 61.1(3)
N2 C16 C17 C18 165.4(2)
C6 C1 C2 C3 10.6(4)
C8 C1 C2 C3 -167.1(3)
C10 N3 C15 C14 167.6(2)
C11 N3 C15 C14 -58.6(3)
N3 C11 C12 C13 -59.2(3)
C16 C17 C18 C19 -179.6(2)
C1 C6 C5 C4 9.4(5)
S1 C6 C5 C4 -171.8(3)
N3 C15 C14 C13 56.7(4)
C15 C14 C13 C12 -55.1(4)
C11 C12 C13 C14 55.6(4)
C1 C2 C3 C4 -35.9(5)
C2 C3 C4 C5 50.3(6)
C6 C5 C4 C3 -34.3(5)

loop_
_cod_related_entry_id
_cod_related_entry_database
_cod_related_entry_code
1 ChemSpider 21121229
